data_4025032
loop_
_publ_author_name
'Ashraf Wilsily'
'Eric Fillion'

_publ_section_title
;
Asymmetric Synthesis of All-Carbon Benzylic Quaternary Stereocenters via
Conjugate Addition to Alkylidene and Indenylidene Meldrum's Acids
;
_journal_name_full 'Journal of Organic Chemistry'
_journal_page_first 8583
_journal_page_last 8594
_journal_paper_doi 10.1021/jo901559d
_journal_volume 74
_journal_year 2009
_chemical_formula_sum 'C14 H12 Cl2 O4'
_chemical_formula_weight 315.14
_chemical_name_systematic
; 
 ? 
;
_space_group_IT_number 2
_symmetry_cell_setting triclinic
_symmetry_space_group_name_Hall '-P 1'
_symmetry_space_group_name_H-M 'P -1'
_atom_sites_solution_hydrogens geom
_atom_sites_solution_primary direct
_atom_sites_solution_secondary difmap
_audit_creation_method SHELXL-97
_cell_angle_alpha 74.347(1)
_cell_angle_beta 77.510(1)
_cell_angle_gamma 77.066(1)
_cell_formula_units_Z 2
_cell_length_a 7.5024(3)
_cell_length_b 7.9694(3)
_cell_length_c 12.8485(4)
_cell_measurement_reflns_used 7965
_cell_measurement_temperature 180(1)
_cell_measurement_theta_max 35.01
_cell_measurement_theta_min 2.70
_cell_volume 710.94(4)
_computing_cell_refinement SAINT
_computing_data_collection SMART
_computing_data_reduction SAINT
_computing_molecular_graphics SHELXTL
_computing_publication_material SHELXTL
_computing_structure_refinement SHELXTL
_computing_structure_solution SHELXTL
_diffrn_ambient_temperature 180(1)
_diffrn_measured_fraction_theta_full 0.998
_diffrn_measured_fraction_theta_max 0.998
_diffrn_measurement_device_type 'Bruker APEX'
_diffrn_measurement_method Omega
_diffrn_radiation_monochromator graphite
_diffrn_radiation_source 'fine-focus sealed tube'
_diffrn_radiation_type MoK\a
_diffrn_radiation_wavelength 0.71073
_diffrn_reflns_av_R_equivalents 0.0269
_diffrn_reflns_av_sigmaI/netI 0.0255
_diffrn_reflns_limit_h_max 10
_diffrn_reflns_limit_h_min -10
_diffrn_reflns_limit_k_max 11
_diffrn_reflns_limit_k_min -11
_diffrn_reflns_limit_l_max 18
_diffrn_reflns_limit_l_min -18
_diffrn_reflns_number 8851
_diffrn_reflns_theta_full 30.03
_diffrn_reflns_theta_max 30.03
_diffrn_reflns_theta_min 1.67
_exptl_absorpt_coefficient_mu 0.465
_exptl_absorpt_correction_type none
_exptl_crystal_colour Colourless
_exptl_crystal_density_diffrn 1.472
_exptl_crystal_density_method 'not measured'
_exptl_crystal_description 'Prism fragment'
_exptl_crystal_F_000 324
_exptl_crystal_size_max 0.39
_exptl_crystal_size_mid 0.32
_exptl_crystal_size_min 0.31
_refine_diff_density_max 0.389
_refine_diff_density_min -0.333
_refine_diff_density_rms 0.058
_refine_ls_extinction_coef 0.063(5)
_refine_ls_extinction_expression Fc^*^=kFc[1+0.001xFc^2^\l^3^/sin(2\q)]^-1/4^
_refine_ls_extinction_method SHELXL
_refine_ls_goodness_of_fit_ref 1.938
_refine_ls_hydrogen_treatment constr
_refine_ls_matrix_type full
_refine_ls_number_parameters 185
_refine_ls_number_reflns 4161
_refine_ls_number_restraints 0
_refine_ls_restrained_S_all 1.938
_refine_ls_R_factor_all 0.0405
_refine_ls_R_factor_gt 0.0367
_refine_ls_shift/su_max 0.000
_refine_ls_shift/su_mean 0.000
_refine_ls_structure_factor_coef Fsqd
_refine_ls_weighting_details 'calc w=1/[\s^2^(Fo^2^)+(0.0300P)^2^+0.0000P] where P=(Fo^2^+2Fc^2^)/3'
_refine_ls_weighting_scheme calc
_refine_ls_wR_factor_gt 0.1012
_refine_ls_wR_factor_ref 0.1024
_reflns_number_gt 3669
_reflns_number_total 4161
_reflns_threshold_expression >2sigma(I)
_cod_data_source_file jo901559d_si_009.cif
_cod_data_source_block ef1306m
_cod_depositor_comments
;
The following automatic conversions were performed:
'_symmetry_cell_setting' value 'Triclinic' changed to 'triclinic'
according to '/home/saulius/struct/CIF-dictionaries/cif_core.dic'
dictionary named 'cif_core.dic' version 2.4.1 from
2010-06-29.

'_exptl_absorpt_correction_type' value 'None' changed to
'none' according to '/home/saulius/struct/CIF-dictionaries/cif_core.dic'
dictionary named 'cif_core.dic' version 2.4.1 from 2010-06-29.

Automatic conversion script
Id: cif_fix_enum 1527 2010-12-29 10:47:43Z saulius 
;
_cod_original_sg_symbol_H-M P-1
_cod_database_code 4025032

loop_
_symmetry_equiv_pos_as_xyz
'x, y, z'
'-x, -y, -z'

loop_
_atom_site_label
_atom_site_type_symbol
_atom_site_fract_x
_atom_site_fract_y
_atom_site_fract_z
_atom_site_U_iso_or_equiv
_atom_site_adp_type
_atom_site_occupancy
_atom_site_symmetry_multiplicity
_atom_site_calc_flag
_atom_site_refinement_flags
_atom_site_disorder_assembly
_atom_site_disorder_group
O1 O 0.09809(10) 0.76527(10) 0.49471(6) 0.02802(17) Uani 1 1 d . . .
C2 C 0.27954(13) 0.80549(14) 0.44343(8) 0.0264(2) Uani 1 1 d . . .
O3 O 0.38466(10) 0.66318(10) 0.39551(6) 0.02761(17) Uani 1 1 d . . .
C4 C 0.30952(14) 0.60628(14) 0.32739(8) 0.0259(2) Uani 1 1 d . . .
C5 C 0.10391(13) 0.65288(13) 0.33736(8) 0.02282(19) Uani 1 1 d . . .
C6 C 0.00225(13) 0.70188(13) 0.44065(8) 0.0244(2) Uani 1 1 d . . .
C7 C 0.37322(16) 0.80501(17) 0.53587(10) 0.0355(3) Uani 1 1 d . . .
H7X H 0.3746 0.6906 0.5890 0.053 Uiso 1 1 calc R . .
H7Y H 0.3053 0.8997 0.5721 0.053 Uiso 1 1 calc R . .
H7Z H 0.5008 0.8244 0.5068 0.053 Uiso 1 1 calc R . .
C8 C 0.26356(17) 0.97775(15) 0.35814(10) 0.0355(3) Uani 1 1 d . . .
H8X H 0.3877 1.0042 0.3253 0.053 Uiso 1 1 calc R . .
H8Y H 0.1914 1.0731 0.3926 0.053 Uiso 1 1 calc R . .
H8Z H 0.2011 0.9679 0.3010 0.053 Uiso 1 1 calc R . .
O9 O 0.41051(11) 0.51803(12) 0.26851(7) 0.0369(2) Uani 1 1 d . . .
O10 O -0.15479(10) 0.68526(11) 0.48112(6) 0.03150(18) Uani 1 1 d . . .
C11 C 0.01374(14) 0.64771(13) 0.25823(8) 0.0238(2) Uani 1 1 d . . .
C12 C 0.11245(13) 0.59709(13) 0.15400(8) 0.0242(2) Uani 1 1 d . . .
C13 C 0.13208(16) 0.72922(15) 0.05885(9) 0.0313(2) Uani 1 1 d . . .
H13 H 0.0895 0.8502 0.0606 0.038 Uiso 1 1 calc R . .
C14 C 0.21512(17) 0.68131(16) -0.03899(9) 0.0345(3) Uani 1 1 d . . .
C15 C 0.27709(15) 0.50766(16) -0.04500(9) 0.0326(2) Uani 1 1 d . . .
H15 H 0.3358 0.4773 -0.1124 0.039 Uiso 1 1 calc R . .
C16 C 0.25062(15) 0.37930(15) 0.05065(9) 0.0314(2) Uani 1 1 d . . .
C17 C 0.16974(15) 0.42014(14) 0.15006(9) 0.0300(2) Uani 1 1 d . . .
H17 H 0.1535 0.3289 0.2147 0.036 Uiso 1 1 calc R . .
Cl18 Cl 0.23595(7) 0.84665(5) -0.15855(3) 0.06386(15) Uani 1 1 d . . .
Cl19 Cl 0.32385(5) 0.15870(4) 0.04470(3) 0.05186(13) Uani 1 1 d . . .
C20 C -0.19242(15) 0.69446(17) 0.26378(9) 0.0347(3) Uani 1 1 d . . .
H20X H -0.2462 0.5862 0.2904 0.052 Uiso 1 1 calc R . .
H20Y H -0.2214 0.7547 0.1906 0.052 Uiso 1 1 calc R . .
H20Z H -0.2445 0.7730 0.3140 0.052 Uiso 1 1 calc R . .

loop_
_atom_site_aniso_label
_atom_site_aniso_U_11
_atom_site_aniso_U_22
_atom_site_aniso_U_33
_atom_site_aniso_U_23
_atom_site_aniso_U_13
_atom_site_aniso_U_12
O1 0.0237(4) 0.0380(4) 0.0236(4) -0.0137(3) 0.0018(3) -0.0056(3)
C2 0.0220(5) 0.0307(5) 0.0267(5) -0.0123(4) 0.0016(4) -0.0038(4)
O3 0.0205(3) 0.0334(4) 0.0306(4) -0.0150(3) -0.0031(3) -0.0002(3)
C4 0.0219(4) 0.0312(5) 0.0230(5) -0.0084(4) -0.0004(4) -0.0020(4)
C5 0.0202(4) 0.0251(5) 0.0211(4) -0.0075(4) 0.0013(3) -0.0017(3)
C6 0.0221(4) 0.0269(5) 0.0217(4) -0.0064(4) -0.0011(4) -0.0006(4)
C7 0.0305(5) 0.0455(7) 0.0355(6) -0.0185(5) -0.0057(5) -0.0056(5)
C8 0.0389(6) 0.0317(6) 0.0336(6) -0.0085(5) 0.0005(5) -0.0065(5)
O9 0.0239(4) 0.0536(5) 0.0357(4) -0.0258(4) -0.0007(3) 0.0029(3)
O10 0.0220(3) 0.0436(5) 0.0275(4) -0.0114(3) 0.0032(3) -0.0060(3)
C11 0.0239(5) 0.0227(4) 0.0235(5) -0.0065(4) -0.0008(4) -0.0035(3)
C12 0.0230(4) 0.0282(5) 0.0226(5) -0.0095(4) -0.0021(4) -0.0042(4)
C13 0.0402(6) 0.0275(5) 0.0258(5) -0.0089(4) 0.0008(4) -0.0078(4)
C14 0.0440(6) 0.0362(6) 0.0225(5) -0.0067(4) 0.0009(4) -0.0121(5)
C15 0.0301(5) 0.0434(6) 0.0276(5) -0.0181(5) -0.0005(4) -0.0057(5)
C16 0.0317(5) 0.0307(5) 0.0342(6) -0.0162(4) -0.0070(4) 0.0016(4)
C17 0.0353(6) 0.0276(5) 0.0258(5) -0.0080(4) -0.0052(4) -0.0009(4)
Cl18 0.1042(4) 0.0491(2) 0.02714(17) -0.00231(14) 0.01064(18) -0.0195(2)
Cl19 0.0709(3) 0.03424(18) 0.0487(2) -0.02251(14) -0.01148(17) 0.01132(15)
C20 0.0241(5) 0.0496(7) 0.0314(6) -0.0137(5) -0.0039(4) -0.0042(5)

loop_
_atom_type_symbol
_atom_type_description
_atom_type_scat_dispersion_real
_atom_type_scat_dispersion_imag
_atom_type_scat_source
C C 0.0033 0.0016 'International Tables Vol C Tables 4.2.6.8 and 6.1.1.4'
H H 0.0000 0.0000 'International Tables Vol C Tables 4.2.6.8 and 6.1.1.4'
O O 0.0106 0.0060 'International Tables Vol C Tables 4.2.6.8 and 6.1.1.4'
Cl Cl 0.1484 0.1585 'International Tables Vol C Tables 4.2.6.8 and 6.1.1.4'

loop_
_geom_angle_atom_site_label_1
_geom_angle_atom_site_label_2
_geom_angle_atom_site_label_3
_geom_angle
_geom_angle_site_symmetry_1
_geom_angle_site_symmetry_3
_geom_angle_publ_flag
C6 O1 C2 119.55(8) . . ?
O3 C2 O1 109.23(8) . . ?
O3 C2 C7 106.32(8) . . ?
O1 C2 C7 105.36(8) . . ?
O3 C2 C8 110.82(8) . . ?
O1 C2 C8 110.57(9) . . ?
C7 C2 C8 114.26(9) . . ?
C4 O3 C2 119.01(8) . . ?
O9 C4 O3 118.42(9) . . ?
O9 C4 C5 125.87(10) . . ?
O3 C4 C5 115.63(8) . . ?
C11 C5 C6 121.56(8) . . ?
C11 C5 C4 122.23(9) . . ?
C6 C5 C4 116.19(8) . . ?
O10 C6 O1 117.84(9) . . ?
O10 C6 C5 125.67(9) . . ?
O1 C6 C5 116.46(8) . . ?
C5 C11 C12 122.67(9) . . ?
C5 C11 C20 124.38(9) . . ?
C12 C11 C20 112.94(9) . . ?
C13 C12 C17 120.19(10) . . ?
C13 C12 C11 118.76(9) . . ?
C17 C12 C11 120.83(9) . . ?
C12 C13 C14 118.71(10) . . ?
C15 C14 C13 122.39(11) . . ?
C15 C14 Cl18 118.91(9) . . ?
C13 C14 Cl18 118.69(9) . . ?
C14 C15 C16 117.39(10) . . ?
C17 C16 C15 122.42(10) . . ?
C17 C16 Cl19 119.33(9) . . ?
C15 C16 Cl19 118.25(8) . . ?
C16 C17 C12 118.86(10) . . ?

loop_
_geom_bond_atom_site_label_1
_geom_bond_atom_site_label_2
_geom_bond_distance
_geom_bond_site_symmetry_2
_geom_bond_publ_flag
O1 C6 1.3500(12) . ?
O1 C2 1.4434(12) . ?
C2 O3 1.4331(12) . ?
C2 C7 1.5040(15) . ?
C2 C8 1.5070(15) . ?
O3 C4 1.3533(12) . ?
C4 O9 1.2007(12) . ?
C4 C5 1.4892(14) . ?
C5 C11 1.3511(14) . ?
C5 C6 1.4846(13) . ?
C6 O10 1.2016(12) . ?
C11 C12 1.4945(13) . ?
C11 C20 1.4982(14) . ?
C12 C13 1.3863(14) . ?
C12 C17 1.3906(15) . ?
C13 C14 1.3886(15) . ?
C14 C15 1.3753(17) . ?
C14 Cl18 1.7368(12) . ?
C15 C16 1.3795(16) . ?
C16 C17 1.3806(15) . ?
C16 Cl19 1.7380(11) . ?

loop_
_cod_related_entry_id
_cod_related_entry_database
_cod_related_entry_code
1 ChemSpider 30659079
